data_2018951
loop_
_publ_author_name
'G\"orbitz, Carl Henrik'
'Yadav, Vitthal N.'

_publ_section_title
;
 A water wire in <small>L</small>-prolyl-<small>L</small>-serine
 monohydrate
;
_journal_coeditor_code FA3314
_journal_issue 5
_journal_name_full 'Acta Crystallographica Section C'
_journal_page_first 556
_journal_page_last 559
_journal_paper_doi 10.1107/S0108270113010299
_journal_volume 69
_journal_year 2013
_chemical_formula_iupac 'C8 H14 N2 O4, H2 O'
_chemical_formula_moiety 'C8 H14 N2 O4, H2 O'
_chemical_formula_sum 'C8 H16 N2 O5'
_chemical_formula_weight 220.23
_chemical_name_common L-prolyl-L-serine
_chemical_name_systematic
;
(<i>S</i>)-3-Hydroxy-2-[(<i>S</i>)-pyrrolidine-2-carboxamido]propanoic acid
;
_space_group_IT_number 4
_symmetry_cell_setting monoclinic
_symmetry_space_group_name_Hall 'P 2yb'
_symmetry_space_group_name_H-M 'P 1 21 1'
_atom_sites_solution_hydrogens geom
_atom_sites_solution_primary direct
_atom_sites_solution_secondary difmap
_audit_creation_method SHELXL-97
_cell_angle_alpha 90.00
_cell_angle_beta 90.829(3)
_cell_angle_gamma 90.00
_cell_formula_units_Z 4
_cell_length_a 5.3101(12)
_cell_length_b 29.081(7)
_cell_length_c 6.6757(15)
_cell_measurement_reflns_used 1767
_cell_measurement_temperature 105(2)
_cell_measurement_theta_max 22.38
_cell_measurement_theta_min 2.80
_cell_volume 1030.8(4)
_computing_cell_refinement 'SAINT-Plus (Bruker, 2007)'
_computing_data_collection 'APEX2 (Bruker, 2007)'
_computing_data_reduction 'SAINT-Plus (Bruker, 2007)'
_computing_molecular_graphics 'SHELXTL (Sheldrick, 2008)'
_computing_publication_material 'SHELXTL (Sheldrick, 2008)'
_computing_structure_refinement 'SHELXL97 (Sheldrick, 2008)'
_computing_structure_solution 'SHELXS97 (Sheldrick, 2008)'
_diffrn_ambient_temperature 105(2)
_diffrn_detector_area_resol_mean 8.3
_diffrn_measured_fraction_theta_full 0.995
_diffrn_measured_fraction_theta_max 0.995
_diffrn_measurement_device_type 'Bruker APEXII CCD'
_diffrn_measurement_method 'Sets of exposures each taken over 0.5\% \w rotation'
_diffrn_radiation_monochromator graphite
_diffrn_radiation_source 'fine-focus sealed tube'
_diffrn_radiation_type MoK\a
_diffrn_radiation_wavelength 0.71073
_diffrn_reflns_av_R_equivalents 0.0469
_diffrn_reflns_av_sigmaI/netI 0.0466
_diffrn_reflns_limit_h_max 6
_diffrn_reflns_limit_h_min -6
_diffrn_reflns_limit_k_max 35
_diffrn_reflns_limit_k_min -36
_diffrn_reflns_limit_l_max 8
_diffrn_reflns_limit_l_min -8
_diffrn_reflns_number 8313
_diffrn_reflns_theta_full 26.45
_diffrn_reflns_theta_max 26.45
_diffrn_reflns_theta_min 2.80
_diffrn_standards_number 0
_exptl_absorpt_coefficient_mu 0.118
_exptl_absorpt_correction_T_max 0.993
_exptl_absorpt_correction_T_min 0.838
_exptl_absorpt_correction_type multi-scan
_exptl_absorpt_process_details '(SADABS; Bruker, 2007)'
_exptl_crystal_colour colourless
_exptl_crystal_density_diffrn 1.419
_exptl_crystal_density_method 'not measured'
_exptl_crystal_description needle
_exptl_crystal_F_000 472
_exptl_crystal_size_max 0.31
_exptl_crystal_size_mid 0.09
_exptl_crystal_size_min 0.06
_refine_diff_density_max 0.258
_refine_diff_density_min -0.246
_refine_ls_extinction_method none
_refine_ls_goodness_of_fit_ref 1.049
_refine_ls_hydrogen_treatment mixed
_refine_ls_matrix_type full
_refine_ls_number_parameters 291
_refine_ls_number_reflns 2165
_refine_ls_number_restraints 7
_refine_ls_restrained_S_all 1.047
_refine_ls_R_factor_all 0.0591
_refine_ls_R_factor_gt 0.0435
_refine_ls_shift/su_max 0.000
_refine_ls_shift/su_mean 0.000
_refine_ls_structure_factor_coef Fsqd
_refine_ls_weighting_details 'calc w=1/[\s^2^(Fo^2^)+(0.0625P)^2^+0.1448P] where P=(Fo^2^+2Fc^2^)/3'
_refine_ls_weighting_scheme calc
_refine_ls_wR_factor_gt 0.1029
_refine_ls_wR_factor_ref 0.1099
_reflns_number_gt 1768
_reflns_number_total 2165
_reflns_threshold_expression I>2sigma(I)
_cod_data_source_file fa3314.cif
_cod_data_source_block I
_cod_original_sg_symbol_H-M 'P 21'
_cod_database_code 2018951
_cod_database_fobs_code 2018951

loop_
_symmetry_equiv_pos_as_xyz
'x, y, z'
'-x, y+1/2, -z'

loop_
_atom_site_type_symbol
_atom_site_label
_atom_site_fract_x
_atom_site_fract_y
_atom_site_fract_z
_atom_site_U_iso_or_equiv
_atom_site_adp_type
_atom_site_calc_flag
_atom_site_refinement_flags
_atom_site_occupancy
_atom_site_symmetry_multiplicity
O O1A 0.9100(5) 0.64715(11) 0.1962(4) 0.0288(7) Uani d . 1 1
O O2A 0.9929(6) 0.76776(10) -0.2147(5) 0.0331(7) Uani d D 1 1
H H4A 1.142(5) 0.766(2) -0.172(7) 0.047(16) Uiso d D 1 1
O O3A 0.8843(5) 0.61158(9) -0.3430(4) 0.0230(6) Uani d . 1 1
O O4A 0.5391(5) 0.65596(9) -0.3468(4) 0.0237(6) Uani d . 1 1
N N1A 1.2941(6) 0.60745(11) 0.3792(4) 0.0196(7) Uani d . 1 1
H H1A 1.3985 0.6222 0.4695 0.024 Uiso calc R 1 1
H H2A 1.1299 0.6135 0.4127 0.024 Uiso calc R 1 1
N N2A 1.1228(6) 0.67033(11) -0.0773(5) 0.0195(7) Uani d . 1 1
H H3A 1.2722 0.6750 -0.1289 0.023 Uiso calc R 1 1
C C1A 1.3436(7) 0.62424(14) 0.1712(6) 0.0193(8) Uani d . 1 1
H H11A 1.4898 0.6459 0.1718 0.023 Uiso calc R 1 1
C C2A 1.4047(8) 0.58105(14) 0.0493(6) 0.0256(9) Uani d . 1 1
H H21A 1.3276 0.5827 -0.0864 0.031 Uiso calc R 1 1
H H22A 1.5890 0.5770 0.0370 0.031 Uiso calc R 1 1
C C3A 1.2900(9) 0.54221(15) 0.1709(6) 0.0283(9) Uani d . 1 1
H H31A 1.1068 0.5395 0.1437 0.034 Uiso calc R 1 1
H H32A 1.3720 0.5125 0.1411 0.034 Uiso calc R 1 1
C C4A 1.3420(8) 0.55686(14) 0.3847(6) 0.0262(9) Uani d . 1 1
H H41A 1.2271 0.5412 0.4783 0.031 Uiso calc R 1 1
H H42A 1.5184 0.5502 0.4250 0.031 Uiso calc R 1 1
C C5A 1.1038(7) 0.64878(13) 0.0974(6) 0.0203(8) Uani d . 1 1
C C6A 0.8974(7) 0.68629(13) -0.1845(6) 0.0183(8) Uani d . 1 1
H H61A 0.7768 0.6978 -0.0823 0.022 Uiso calc R 1 1
C C7A 0.9600(8) 0.72644(14) -0.3213(6) 0.0236(9) Uani d . 1 1
H H71A 1.1162 0.7194 -0.3943 0.028 Uiso calc R 1 1
H H72A 0.8224 0.7304 -0.4214 0.028 Uiso calc R 1 1
C C8A 0.7663(7) 0.64746(13) -0.3006(5) 0.0189(8) Uani d . 1 1
O O1B 0.5901(5) 0.85064(11) 0.6766(4) 0.0297(7) Uani d . 1 1
O O2B 0.4713(6) 0.77900(10) -0.0200(5) 0.0321(7) Uani d D 1 1
H H4B 0.616(5) 0.7856(17) -0.072(7) 0.040(14) Uiso d D 1 1
O O3B 0.6174(5) 0.88334(9) 0.1501(4) 0.0238(6) Uani d . 1 1
O O4B 0.9599(5) 0.83898(10) 0.1422(4) 0.0243(6) Uani d . 1 1
N N1B 0.2005(6) 0.88486(11) 0.8591(5) 0.0201(7) Uani d . 1 1
H H1B 0.0940 0.8694 0.9432 0.024 Uiso calc R 1 1
H H2B 0.3638 0.8785 0.8978 0.024 Uiso calc R 1 1
N N2B 0.3786(6) 0.82456(12) 0.4015(5) 0.0215(7) Uani d . 1 1
H H3B 0.2313 0.8190 0.3443 0.026 Uiso calc R 1 1
C C1B 0.1553(7) 0.86953(14) 0.6450(5) 0.0197(8) Uani d . 1 1
H H11B 0.0103 0.8477 0.6361 0.024 Uiso calc R 1 1
C C2B 0.0944(8) 0.91468(14) 0.5320(6) 0.0248(9) Uani d . 1 1
H H21B 0.1714 0.9147 0.3978 0.030 Uiso calc R 1 1
H H22B -0.0899 0.9188 0.5161 0.030 Uiso calc R 1 1
C C3B 0.2073(8) 0.95224(13) 0.6627(6) 0.0249(9) Uani d . 1 1
H H31B 0.3908 0.9551 0.6418 0.030 Uiso calc R 1 1
H H32B 0.1262 0.9823 0.6350 0.030 Uiso calc R 1 1
C C4B 0.1526(8) 0.93601(14) 0.8721(6) 0.0261(9) Uani d . 1 1
H H41B -0.0241 0.9425 0.9082 0.031 Uiso calc R 1 1
H H42B 0.2668 0.9507 0.9716 0.031 Uiso calc R 1 1
C C5B 0.3937(7) 0.84702(14) 0.5745(6) 0.0208(8) Uani d . 1 1
C C6B 0.6101(7) 0.80928(13) 0.3083(6) 0.0197(8) Uani d . 1 1
H H61B 0.7290 0.8000 0.4186 0.024 Uiso calc R 1 1
C C7B 0.5713(8) 0.76720(14) 0.1728(6) 0.0254(9) Uani d . 1 1
H H71B 0.7347 0.7514 0.1562 0.031 Uiso calc R 1 1
H H72B 0.4550 0.7455 0.2385 0.031 Uiso calc R 1 1
C C8B 0.7374(7) 0.84796(13) 0.1909(5) 0.0182(8) Uani d . 1 1
O O1W 0.8723(5) 0.51850(10) -0.2377(5) 0.0286(7) Uani d D 1 1
H H11W 0.862(10) 0.5474(8) -0.263(8) 0.043 Uiso d D 1 1
H H12W 0.717(5) 0.5105(19) -0.251(8) 0.043 Uiso d D 1 1
O O2W 0.6245(6) 0.97668(10) 0.2452(5) 0.0292(7) Uani d D 1 1
H H21W 0.637(9) 0.9494(9) 0.200(7) 0.044 Uiso d D 1 1
H H22W 0.776(5) 0.9870(17) 0.235(8) 0.044 Uiso d D 1 1

loop_
_atom_site_aniso_label
_atom_site_aniso_U_11
_atom_site_aniso_U_22
_atom_site_aniso_U_33
_atom_site_aniso_U_12
_atom_site_aniso_U_13
_atom_site_aniso_U_23
O1A 0.0192(14) 0.0429(18) 0.0245(15) 0.0014(13) 0.0017(11) 0.0077(14)
O2A 0.0347(18) 0.0225(15) 0.0419(19) -0.0031(14) -0.0049(14) -0.0008(13)
O3A 0.0251(14) 0.0185(15) 0.0254(15) 0.0001(11) 0.0036(11) -0.0013(11)
O4A 0.0192(14) 0.0280(16) 0.0240(15) 0.0004(11) -0.0013(11) -0.0043(12)
N1A 0.0207(16) 0.0221(17) 0.0160(16) 0.0019(13) -0.0011(12) 0.0001(13)
N2A 0.0159(15) 0.0220(17) 0.0206(17) 0.0004(13) 0.0000(12) 0.0029(14)
C1A 0.0171(18) 0.022(2) 0.019(2) -0.0009(15) -0.0009(14) 0.0017(16)
C2A 0.031(2) 0.025(2) 0.020(2) 0.0083(18) -0.0007(16) -0.0031(17)
C3A 0.040(2) 0.023(2) 0.022(2) -0.0003(18) -0.0015(17) -0.0019(17)
C4A 0.038(2) 0.020(2) 0.020(2) 0.0016(18) -0.0049(17) -0.0004(17)
C5A 0.0219(19) 0.0180(19) 0.021(2) -0.0005(15) -0.0038(15) -0.0039(16)
C6A 0.0184(18) 0.020(2) 0.016(2) 0.0004(14) -0.0037(14) 0.0017(15)
C7A 0.029(2) 0.021(2) 0.021(2) 0.0007(16) -0.0026(16) 0.0005(16)
C8A 0.024(2) 0.021(2) 0.0117(18) -0.0009(16) 0.0028(14) -0.0021(15)
O1B 0.0190(14) 0.0434(19) 0.0267(16) 0.0036(13) -0.0022(11) -0.0078(13)
O2B 0.0306(16) 0.0343(18) 0.0313(17) -0.0035(14) 0.0022(13) -0.0050(14)
O3B 0.0296(15) 0.0201(15) 0.0217(15) -0.0005(12) -0.0032(11) 0.0015(12)
O4B 0.0199(14) 0.0314(16) 0.0218(15) -0.0006(11) 0.0013(11) 0.0025(12)
N1B 0.0199(16) 0.0200(18) 0.0203(18) -0.0007(13) 0.0014(12) 0.0022(13)
N2B 0.0207(16) 0.0265(18) 0.0173(16) -0.0017(13) 0.0005(12) -0.0003(14)
C1B 0.0184(19) 0.023(2) 0.017(2) 0.0013(15) -0.0005(14) 0.0013(16)
C2B 0.030(2) 0.022(2) 0.022(2) 0.0034(17) 0.0008(16) 0.0012(17)
C3B 0.033(2) 0.016(2) 0.026(2) -0.0016(17) 0.0004(17) 0.0032(16)
C4B 0.033(2) 0.023(2) 0.023(2) 0.0042(17) 0.0013(16) -0.0035(17)
C5B 0.0196(19) 0.019(2) 0.023(2) -0.0001(15) 0.0033(15) 0.0036(16)
C6B 0.0200(18) 0.019(2) 0.020(2) 0.0015(15) 0.0011(15) -0.0022(15)
C7B 0.031(2) 0.020(2) 0.026(2) -0.0038(17) 0.0045(16) -0.0030(17)
C8B 0.0195(19) 0.023(2) 0.0122(18) 0.0000(16) -0.0027(13) -0.0045(15)
O1W 0.0277(15) 0.0217(15) 0.0362(18) 0.0014(13) -0.0027(13) 0.0047(13)
O2W 0.0284(16) 0.0214(15) 0.0379(19) 0.0021(13) 0.0003(13) -0.0049(14)

loop_
_atom_type_symbol
_atom_type_description
_atom_type_scat_dispersion_real
_atom_type_scat_dispersion_imag
_atom_type_scat_source
C C 0.0033 0.0016 'International Tables Vol C Tables 4.2.6.8 and 6.1.1.4'
H H 0.0000 0.0000 'International Tables Vol C Tables 4.2.6.8 and 6.1.1.4'
N N 0.0061 0.0033 'International Tables Vol C Tables 4.2.6.8 and 6.1.1.4'
O O 0.0106 0.0060 'International Tables Vol C Tables 4.2.6.8 and 6.1.1.4'

loop_
_geom_angle_atom_site_label_1
_geom_angle_atom_site_label_2
_geom_angle_atom_site_label_3
_geom_angle
C7A O2A H4A 103(4)
C4A N1A C1A 108.2(3)
C4A N1A H1A 110.1
C1A N1A H1A 110.1
C4A N1A H2A 110.1
C1A N1A H2A 110.1
H1A N1A H2A 108.4
C5A N2A C6A 120.5(3)
C5A N2A H3A 119.7
C6A N2A H3A 119.7
N1A C1A C2A 105.4(3)
N1A C1A C5A 107.0(3)
C2A C1A C5A 113.1(3)
N1A C1A H11A 110.4
C2A C1A H11A 110.4
C5A C1A H11A 110.4
C3A C2A C1A 103.6(3)
C3A C2A H21A 111.0
C1A C2A H21A 111.0
C3A C2A H22A 111.0
C1A C2A H22A 111.0
H21A C2A H22A 109.0
C4A C3A C2A 103.0(3)
C4A C3A H31A 111.2
C2A C3A H31A 111.2
C4A C3A H32A 111.2
C2A C3A H32A 111.2
H31A C3A H32A 109.1
N1A C4A C3A 103.0(3)
N1A C4A H41A 111.2
C3A C4A H41A 111.2
N1A C4A H42A 111.2
C3A C4A H42A 111.2
H41A C4A H42A 109.1
O1A C5A N2A 124.2(3)
O1A C5A C1A 120.4(3)
N2A C5A C1A 115.3(3)
N2A C6A C7A 110.7(3)
N2A C6A C8A 112.1(3)
C7A C6A C8A 111.3(3)
N2A C6A H61A 107.5
C7A C6A H61A 107.5
C8A C6A H61A 107.5
O2A C7A C6A 112.2(3)
O2A C7A H71A 109.2
C6A C7A H71A 109.2
O2A C7A H72A 109.2
C6A C7A H72A 109.2
H71A C7A H72A 107.9
O3A C8A O4A 125.9(4)
O3A C8A C6A 120.2(3)
O4A C8A C6A 113.8(3)
C7B O2B H4B 95(3)
C4B N1B C1B 108.6(3)
C4B N1B H1B 110.0
C1B N1B H1B 110.0
C4B N1B H2B 110.0
C1B N1B H2B 110.0
H1B N1B H2B 108.3
C5B N2B C6B 118.7(3)
C5B N2B H3B 120.6
C6B N2B H3B 120.6
C5B C1B N1B 107.5(3)
C5B C1B C2B 112.8(3)
N1B C1B C2B 103.9(3)
C5B C1B H11B 110.8
N1B C1B H11B 110.8
C2B C1B H11B 110.8
C3B C2B C1B 104.6(3)
C3B C2B H21B 110.8
C1B C2B H21B 110.8
C3B C2B H22B 110.8
C1B C2B H22B 110.8
H21B C2B H22B 108.9
C4B C3B C2B 103.2(3)
C4B C3B H31B 111.1
C2B C3B H31B 111.1
C4B C3B H32B 111.1
C2B C3B H32B 111.1
H31B C3B H32B 109.1
C3B C4B N1B 102.7(3)
C3B C4B H41B 111.2
N1B C4B H41B 111.2
C3B C4B H42B 111.2
N1B C4B H42B 111.2
H41B C4B H42B 109.1
O1B C5B N2B 124.0(4)
O1B C5B C1B 119.6(3)
N2B C5B C1B 116.4(3)
N2B C6B C8B 112.1(3)
N2B C6B C7B 112.9(3)
C8B C6B C7B 109.9(3)
N2B C6B H61B 107.2
C8B C6B H61B 107.2
C7B C6B H61B 107.2
O2B C7B C6B 112.7(3)
O2B C7B H71B 109.1
C6B C7B H71B 109.1
O2B C7B H72B 109.1
C6B C7B H72B 109.1
H71B C7B H72B 107.8
O3B C8B O4B 126.7(4)
O3B C8B C6B 119.5(3)
O4B C8B C6B 113.7(3)
H11W O1W H12W 101(5)
H21W O2W H22W 103(5)

loop_
_geom_bond_atom_site_label_1
_geom_bond_atom_site_label_2
_geom_bond_distance
O1A C5A 1.231(5)
O2A C7A 1.406(5)
O2A H4A 0.84(2)
O3A C8A 1.252(5)
O4A C8A 1.265(5)
N1A C4A 1.494(5)
N1A C1A 1.498(5)
N1A H1A 0.9200
N1A H2A 0.9200
N2A C5A 1.330(5)
N2A C6A 1.461(5)
N2A H3A 0.8800
C1A C2A 1.534(5)
C1A C5A 1.534(5)
C1A H11A 1.0000
C2A C3A 1.523(6)
C2A H21A 0.9900
C2A H22A 0.9900
C3A C4A 1.511(6)
C3A H31A 0.9900
C3A H32A 0.9900
C4A H41A 0.9900
C4A H42A 0.9900
C6A C7A 1.522(5)
C6A C8A 1.531(5)
C6A H61A 1.0000
C7A H71A 0.9900
C7A H72A 0.9900
O1B C5B 1.242(5)
O2B C7B 1.426(5)
O2B H4B 0.87(2)
O3B C8B 1.239(5)
O4B C8B 1.257(4)
N1B C4B 1.512(5)
N1B C1B 1.513(5)
N1B H1B 0.9200
N1B H2B 0.9200
N2B C5B 1.329(5)
N2B C6B 1.455(5)
N2B H3B 0.8800
C1B C5B 1.506(5)
C1B C2B 1.546(5)
C1B H11B 1.0000
C2B C3B 1.517(6)
C2B H21B 0.9900
C2B H22B 0.9900
C3B C4B 1.508(6)
C3B H31B 0.9900
C3B H32B 0.9900
C4B H41B 0.9900
C4B H42B 0.9900
C6B C8B 1.534(5)
C6B C7B 1.534(5)
C6B H61B 1.0000
C7B H71B 0.9900
C7B H72B 0.9900
O1W H11W 0.86(2)
O1W H12W 0.86(2)
O2W H21W 0.85(2)
O2W H22W 0.86(2)

loop_
_geom_hbond_atom_site_label_D
_geom_hbond_atom_site_label_H
_geom_hbond_atom_site_label_A
_geom_hbond_site_symmetry_A
_geom_hbond_distance_DH
_geom_hbond_distance_HA
_geom_hbond_distance_DA
_geom_hbond_angle_DHA
O2A H4A O2B 1_655 0.84(2) 2.05(3) 2.856(4) 162(5)
N1A H1A O4A 1_656 0.92 1.73 2.638(4) 168.2
N1A H2A O3A 1_556 0.92 2.10 2.882(4) 141.6
N2A H3A O4A 1_655 0.88 2.12 2.900(4) 147.5
C1A H11A O1A 1_655 1.00 2.24 3.083(5) 141.7
O2B H4B O2A . 0.87(2) 2.29(3) 3.094(4) 154(5)
N1B H1B O4B 1_456 0.92 1.76 2.656(4) 165.4
N1B H2B O3B 1_556 0.92 2.15 2.924(4) 141.7
N2B H3B O4B 1_455 0.88 2.04 2.829(4) 148.0
C1B H11B O1B 1_455 1.00 2.25 3.062(5) 137.0
C1B H11B O2A 1_456 1.00 2.53 3.226(5) 126.4
O1W H11W O3A . 0.86(2) 1.95(2) 2.797(4) 171(5)
O1W H12W O2W 2_645 0.86(2) 2.07(2) 2.905(4) 166(5)
O2W H21W O3B . 0.85(2) 1.95(2) 2.788(4) 167(5)
O2W H22W O1W 2_755 0.86(2) 2.08(2) 2.937(4) 173(5)

loop_
_geom_torsion_atom_site_label_1
_geom_torsion_atom_site_label_2
_geom_torsion_atom_site_label_3
_geom_torsion_atom_site_label_4
_geom_torsion
_geom_torsion_publ_flag
N1A C1A C5A N2A 173.0(3) y
C1A C5A N2A C6A 166.6(3) y
C5A N2A C6A C8A -80.3(4) y
N2A C6A C8A O3A -19.8(5) y
N1A C1A C2A C3A 21.0(4) y
C1A C2A C3A C4A -37.9(4) y
C2A C3A C4A N1A 40.2(4) y
C3A C4A N1A C1A -27.5(4) y
C4A N1A C1A C2A 3.9(4) y
N2A C6A C7A O2A -76.3(4) y
C4A N1A C1A C5A 124.6(3) ?
C5A C1A C2A C3A -95.6(4) ?
C6A N2A C5A O1A -12.2(6) ?
N1A C1A C5A O1A -8.1(5) ?
C2A C1A C5A O1A 107.6(4) ?
C2A C1A C5A N2A -71.3(4) ?
C5A N2A C6A C7A 154.7(3) ?
C8A C6A C7A O2A 158.2(3) ?
C7A C6A C8A O3A 104.8(4) ?
N2A C6A C8A O4A 160.9(3) ?
C7A C6A C8A O4A -74.5(4) ?
N1B C1B C5B N2B 169.3(3) y
C1B C5B N2B C6B 169.1(3) y
C5B N2B C6B C8B -81.6(4) y
N2B C6B C8B O3B -14.7(5) y
N1B C1B C2B C3B 21.7(4) y
C1B C2B C3B C4B -38.8(4) y
C2B C3B C4B N1B 40.1(4) y
C3B C4B N1B C1B -27.0(4) y
C4B N1B C1B C2B 3.2(4) y
N2B C6B C7B O2B 80.3(4) y
C4B N1B C1B C5B 123.0(3) ?
C5B C1B C2B C3B -94.4(4) ?
C6B N2B C5B O1B -10.0(6) ?
N1B C1B C5B O1B -11.5(5) ?
C2B C1B C5B O1B 102.4(4) ?
C2B C1B C5B N2B -76.8(4) ?
C5B N2B C6B C7B 153.7(3) ?
C8B C6B C7B O2B -45.6(4) ?
C7B C6B C8B O3B 111.6(4) ?
N2B C6B C8B O4B 166.7(3) ?
C7B C6B C8B O4B -67.0(4) ?
